data_7159208
loop_
_publ_author_name
'Nalawade, Sachin A.'
'Singh, Manjeet'
'Puneeth Kumar, DRGKoppalu R'
'Dey, Sanjit'
'Gopi, Hosahudya N.'

_publ_section_title
;
 Stereoselective synthesis of backbone extended &#x3c0;-conjugated amino
 esters.
;
_journal_issue 12
_journal_name_full 'Organic &amp; biomolecular chemistry'
_journal_page_first 2586
_journal_page_last 2595
_journal_paper_doi 10.1039/d3ob00090g
_journal_volume 21
_journal_year 2023
_chemical_formula_moiety 'C17 H27 N O4'
_chemical_formula_sum 'C17 H27 N O4'
_chemical_formula_weight 309.40
_chemical_name_common '(ethyl (2E,4E,6E)-8-((tert-butoxycarbonyl)amino)-8-methylnona-2,4,6-trienoate)'
_chemical_name_systematic '(ethyl (2E,4E,6E)-8-((tert-butoxycarbonyl)amino)-8-methylnona-2,4,6-trienoate)'
_space_group_crystal_system monoclinic
_space_group_IT_number 14
_space_group_name_Hall '-P 2ybc'
_space_group_name_H-M_alt 'P 1 21/c 1'
_atom_sites_solution_hydrogens geom
_audit_creation_method SHELXL-2018/3
_audit_update_record
;
2022-10-17 deposited with the CCDC.	2023-03-01 downloaded from the CCDC.
;
_cell_angle_alpha 90
_cell_angle_beta 105.188(10)
_cell_angle_gamma 90
_cell_formula_units_Z 8
_cell_length_a 9.880(3)
_cell_length_b 20.895(7)
_cell_length_c 18.293(6)
_cell_measurement_reflns_used 9130
_cell_measurement_temperature 100(2)
_cell_measurement_theta_max 28.422
_cell_measurement_theta_min 1.949
_cell_volume 3645(2)
_computing_structure_refinement 'SHELXL-2018/3 (Sheldrick, 2018)'
_computing_structure_solution 'SHELXT 2014/5 (Sheldrick, 2014)'
_diffrn_ambient_temperature 100(2)
_diffrn_measured_fraction_theta_full 1.000
_diffrn_measured_fraction_theta_max 0.995
_diffrn_measurement_device_type microfocus
_diffrn_measurement_method APEXIII
_diffrn_radiation_type MoK\a
_diffrn_radiation_wavelength 0.71073
_diffrn_reflns_av_R_equivalents 0.1187
_diffrn_reflns_av_unetI/netI 0.0925
_diffrn_reflns_Laue_measured_fraction_full 1.000
_diffrn_reflns_Laue_measured_fraction_max 0.995
_diffrn_reflns_limit_h_max 13
_diffrn_reflns_limit_h_min -10
_diffrn_reflns_limit_k_max 27
_diffrn_reflns_limit_k_min -27
_diffrn_reflns_limit_l_max 20
_diffrn_reflns_limit_l_min -24
_diffrn_reflns_number 78922
_diffrn_reflns_point_group_measured_fraction_full 1.000
_diffrn_reflns_point_group_measured_fraction_max 0.995
_diffrn_reflns_theta_full 25.242
_diffrn_reflns_theta_max 28.422
_diffrn_reflns_theta_min 1.949
_diffrn_source 'fine-focus sealed tube'
_exptl_absorpt_coefficient_mu 0.079
_exptl_absorpt_correction_T_max 0.989
_exptl_absorpt_correction_T_min 0.986
_exptl_absorpt_correction_type multi-scan
_exptl_absorpt_process_details SADABS,2008
_exptl_crystal_colour colourless
_exptl_crystal_density_diffrn 1.128
_exptl_crystal_description rod-shape
_exptl_crystal_F_000 1344.0
_exptl_crystal_size_max 0.36
_exptl_crystal_size_mid 0.15
_exptl_crystal_size_min 0.14
_refine_diff_density_max 0.339
_refine_diff_density_min -0.311
_refine_diff_density_rms 0.052
_refine_ls_extinction_coef 0.0030(10)
_refine_ls_extinction_expression Fc^*^=kFc[1+0.001xFc^2^\l^3^/sin(2\q)]^-1/4^
_refine_ls_extinction_method 'SHELXL-2018/3 (Sheldrick 2018)'
_refine_ls_goodness_of_fit_ref 0.726
_refine_ls_hydrogen_treatment constr
_refine_ls_matrix_type full
_refine_ls_number_parameters 410
_refine_ls_number_reflns 9130
_refine_ls_number_restraints 0
_refine_ls_restrained_S_all 0.726
_refine_ls_R_factor_all 0.1400
_refine_ls_R_factor_gt 0.0619
_refine_ls_shift/su_max 0.000
_refine_ls_shift/su_mean 0.000
_refine_ls_structure_factor_coef Fsqd
_refine_ls_weighting_details 'w=1/[\s^2^(Fo^2^)+(0.1840P)^2^+8.3513P] where P=(Fo^2^+2Fc^2^)/3'
_refine_ls_weighting_scheme calc
_refine_ls_wR_factor_gt 0.1811
_refine_ls_wR_factor_ref 0.2553
_reflns_Friedel_coverage 0.000
_reflns_number_gt 5045
_reflns_number_total 9130
_reflns_threshold_expression 'I > 2\s(I)'
_cod_data_source_file d3ob00090g2.cif
_cod_data_source_block 8c
_cod_depositor_comments 'Adding full bibliography for 7159200--7159209.cif.'
_cod_original_sg_symbol_H-M 'P 21/c'
_cod_database_code 7159208
_shelx_shelxl_version_number 2018/3
_shelx_space_group_comment
;
The symmetry employed for this shelxl refinement is uniquely defined
by the following loop, which should always be used as a source of
symmetry information in preference to the above space-group names.
They are only intended as comments.
;
_shelx_estimated_absorpt_t_min 0.986
_shelx_estimated_absorpt_t_max 0.989
_exptl_absorpt_special_details multi-scan

loop_
_space_group_symop_operation_xyz
'x, y, z'
'-x, y+1/2, -z+1/2'
'-x, -y, -z'
'x, -y-1/2, z-1/2'

loop_
_atom_site_label
_atom_site_type_symbol
_atom_site_fract_x
_atom_site_fract_y
_atom_site_fract_z
_atom_site_U_iso_or_equiv
_atom_site_adp_type
_atom_site_occupancy
_atom_site_site_symmetry_order
_atom_site_calc_flag
_atom_site_refinement_flags_posn
_atom_site_refinement_flags_adp
_atom_site_refinement_flags_occupancy
_atom_site_disorder_assembly
_atom_site_disorder_group
O7 O 0.58161(19) 0.35221(9) 0.74460(11) 0.0240(4) Uani 1 1 d . . . . .
O1 O 0.07854(19) 0.31490(9) 0.74837(11) 0.0244(4) Uani 1 1 d . . . . .
O8 O 0.72007(19) 0.36579(9) 0.66371(11) 0.0228(4) Uani 1 1 d . . . . .
O2 O 0.22440(19) 0.29442(10) 0.67269(11) 0.0253(5) Uani 1 1 d . . . . .
O6 O -0.0317(2) 0.04920(10) 0.92210(11) 0.0280(5) Uani 1 1 d . . . . .
O4 O -0.5466(2) 0.59220(10) 0.92839(12) 0.0291(5) Uani 1 1 d . . . . .
O5 O 0.0105(2) 0.04353(10) 0.80746(12) 0.0330(5) Uani 1 1 d . . . . .
O3 O -0.4802(2) 0.61514(11) 0.82289(12) 0.0358(5) Uani 1 1 d . . . . .
N2 N 0.7916(2) 0.30229(10) 0.76196(13) 0.0207(5) Uani 1 1 d . . . . .
H2 H 0.863210 0.297067 0.744117 0.025 Uiso 1 1 calc R U . . .
N1 N 0.2966(2) 0.35820(11) 0.77128(13) 0.0208(5) Uani 1 1 d . . . . .
H1 H 0.368501 0.363389 0.753714 0.025 Uiso 1 1 calc R U . . .
C30 C 0.1901(3) 0.32178(12) 0.73240(15) 0.0194(6) Uani 1 1 d . . . . .
C13 C 0.6886(3) 0.34162(12) 0.72579(15) 0.0189(5) Uani 1 1 d . . . . .
C6 C 0.3615(3) 0.16732(12) 0.88512(16) 0.0213(6) Uani 1 1 d . . . . .
H6 H 0.381044 0.185660 0.933068 0.026 Uiso 1 1 calc R U . . .
C21 C -0.3380(3) 0.54748(12) 0.91626(15) 0.0209(6) Uani 1 1 d . . . . .
H21 H -0.328678 0.529131 0.963645 0.025 Uiso 1 1 calc R U . . .
C24 C -0.1210(3) 0.49493(12) 0.90263(16) 0.0214(6) Uani 1 1 d . . . . .
H24 H -0.105736 0.474144 0.949035 0.026 Uiso 1 1 calc R U . . .
C5 C 0.2410(3) 0.12654(12) 0.86103(16) 0.0214(6) Uani 1 1 d . . . . .
H5 H 0.219873 0.111962 0.811284 0.026 Uiso 1 1 calc R U . . .
C27 C 0.2944(3) 0.38967(12) 0.84324(15) 0.0188(5) Uani 1 1 d . . . . .
C25 C 0.0871(3) 0.44224(12) 0.87817(16) 0.0208(6) Uani 1 1 d . . . . .
H25 H 0.108450 0.420834 0.924355 0.025 Uiso 1 1 calc R U . . .
C7 C 0.4470(3) 0.17981(12) 0.84057(16) 0.0207(6) Uani 1 1 d . . . . .
H7 H 0.424503 0.161716 0.792442 0.025 Uiso 1 1 calc R U . . .
C3 C 0.0396(3) 0.06400(13) 0.87129(16) 0.0222(6) Uani 1 1 d . . . . .
C23 C -0.0311(3) 0.48530(13) 0.86032(16) 0.0225(6) Uani 1 1 d . . . . .
H23 H -0.046132 0.508404 0.815451 0.027 Uiso 1 1 calc R U . . .
C10 C 0.7862(3) 0.26776(12) 0.83121(16) 0.0209(6) Uani 1 1 d . . . . .
C4 C 0.1562(3) 0.10745(12) 0.90283(16) 0.0214(6) Uani 1 1 d . . . . .
H4 H 0.171386 0.121919 0.952408 0.026 Uiso 1 1 calc R U . . .
C26 C 0.1669(3) 0.43209(12) 0.83048(16) 0.0212(6) Uani 1 1 d . . . . .
H26 H 0.140951 0.453559 0.784383 0.025 Uiso 1 1 calc R U . . .
C9 C 0.6520(3) 0.23029(12) 0.81527(15) 0.0201(6) Uani 1 1 d . . . . .
H9 H 0.621553 0.212662 0.767059 0.024 Uiso 1 1 calc R U . . .
C8 C 0.5712(3) 0.21925(12) 0.86192(16) 0.0213(6) Uani 1 1 d . . . . .
H8 H 0.595657 0.237592 0.909913 0.026 Uiso 1 1 calc R U . . .
C22 C -0.2407(3) 0.53645(12) 0.87863(16) 0.0218(6) Uani 1 1 d . . . . .
H22 H -0.251624 0.557603 0.832718 0.026 Uiso 1 1 calc R U . . .
C28 C 0.3024(3) 0.33985(13) 0.90479(16) 0.0228(6) Uani 1 1 d . . . . .
H28A H 0.221969 0.312337 0.890781 0.034 Uiso 1 1 calc R U . . .
H28B H 0.304265 0.360902 0.951689 0.034 Uiso 1 1 calc R U . . .
H28C H 0.386175 0.314862 0.910784 0.034 Uiso 1 1 calc R U . . .
C20 C -0.4591(3) 0.58837(13) 0.88300(16) 0.0216(6) Uani 1 1 d . . . . .
C11 C 0.8034(3) 0.31452(13) 0.89722(16) 0.0252(6) Uani 1 1 d . . . . .
H11A H 0.890898 0.336845 0.904724 0.038 Uiso 1 1 calc R U . . .
H11B H 0.802508 0.291323 0.942396 0.038 Uiso 1 1 calc R U . . .
H11C H 0.727621 0.344766 0.886039 0.038 Uiso 1 1 calc R U . . .
C14 C 0.6321(3) 0.41619(13) 0.61990(16) 0.0240(6) Uani 1 1 d . . . . .
C31 C 0.1186(3) 0.25900(13) 0.61665(16) 0.0235(6) Uani 1 1 d . . . . .
C29 C 0.4247(3) 0.43254(14) 0.86323(17) 0.0268(6) Uani 1 1 d . . . . .
H29A H 0.507014 0.406844 0.867600 0.040 Uiso 1 1 calc R U . . .
H29B H 0.430577 0.453747 0.910511 0.040 Uiso 1 1 calc R U . . .
H29C H 0.418247 0.463892 0.824100 0.040 Uiso 1 1 calc R U . . .
C12 C 0.9079(3) 0.22013(13) 0.84723(17) 0.0266(6) Uani 1 1 d . . . . .
H12A H 0.894990 0.190518 0.805849 0.040 Uiso 1 1 calc R U . . .
H12B H 0.910516 0.197143 0.893024 0.040 Uiso 1 1 calc R U . . .
H12C H 0.994495 0.242815 0.852881 0.040 Uiso 1 1 calc R U . . .
C16 C 0.6390(3) 0.47513(13) 0.66961(19) 0.0304(7) Uani 1 1 d . . . . .
H16A H 0.596830 0.465675 0.710040 0.046 Uiso 1 1 calc R U . . .
H16B H 0.589425 0.509743 0.639743 0.046 Uiso 1 1 calc R U . . .
H16C H 0.735238 0.487150 0.690407 0.046 Uiso 1 1 calc R U . . .
C32 C -0.0024(3) 0.30279(15) 0.57965(17) 0.0295(7) Uani 1 1 d . . . . .
H32A H -0.050876 0.315472 0.616449 0.044 Uiso 1 1 calc R U . . .
H32B H -0.065989 0.280535 0.538882 0.044 Uiso 1 1 calc R U . . .
H32C H 0.033055 0.340078 0.560206 0.044 Uiso 1 1 calc R U . . .
C34 C 0.1999(3) 0.23884(16) 0.56030(17) 0.0323(7) Uani 1 1 d . . . . .
H34A H 0.233382 0.276214 0.539981 0.048 Uiso 1 1 calc R U . . .
H34B H 0.139509 0.214906 0.519901 0.048 Uiso 1 1 calc R U . . .
H34C H 0.278150 0.212701 0.585515 0.048 Uiso 1 1 calc R U . . .
C33 C 0.0715(4) 0.19993(14) 0.65217(19) 0.0349(7) Uani 1 1 d . . . . .
H33A H 0.152300 0.176918 0.680609 0.052 Uiso 1 1 calc R U . . .
H33B H 0.017018 0.172847 0.612986 0.052 Uiso 1 1 calc R U . . .
H33C H 0.015481 0.212804 0.685297 0.052 Uiso 1 1 calc R U . . .
C17 C 0.4838(3) 0.39269(16) 0.58646(18) 0.0339(7) Uani 1 1 d . . . . .
H17A H 0.486331 0.351330 0.564008 0.051 Uiso 1 1 calc R U . . .
H17B H 0.434947 0.422227 0.548442 0.051 Uiso 1 1 calc R U . . .
H17C H 0.435951 0.389601 0.625752 0.051 Uiso 1 1 calc R U . . .
C2 C -0.1496(3) 0.00629(15) 0.89547(19) 0.0335(7) Uani 1 1 d . . . . .
H2A H -0.173675 -0.013110 0.938568 0.040 Uiso 1 1 calc R U . . .
H2B H -0.123361 -0.027656 0.865698 0.040 Uiso 1 1 calc R U . . .
C15 C 0.7044(4) 0.42877(16) 0.55722(19) 0.0379(8) Uani 1 1 d . . . . .
H15A H 0.800514 0.440292 0.579304 0.057 Uiso 1 1 calc R U . . .
H15B H 0.657569 0.463121 0.525718 0.057 Uiso 1 1 calc R U . . .
H15C H 0.700687 0.390835 0.527159 0.057 Uiso 1 1 calc R U . . .
C18 C -0.6380(4) 0.70104(17) 0.9147(2) 0.0429(9) Uani 1 1 d . . . . .
H18A H -0.595663 0.707646 0.967649 0.064 Uiso 1 1 calc R U . . .
H18B H -0.723253 0.725365 0.899478 0.064 Uiso 1 1 calc R U . . .
H18C H -0.574548 0.714736 0.886036 0.064 Uiso 1 1 calc R U . . .
C19 C -0.6704(3) 0.63117(16) 0.9002(2) 0.0372(8) Uani 1 1 d . . . . .
H19A H -0.741983 0.618469 0.924895 0.045 Uiso 1 1 calc R U . . .
H19B H -0.707046 0.624117 0.846245 0.045 Uiso 1 1 calc R U . . .
C1 C -0.2734(3) 0.04084(18) 0.8486(2) 0.0422(8) Uani 1 1 d . . . . .
H1A H -0.298986 0.074693 0.877851 0.063 Uiso 1 1 calc R U . . .
H1B H -0.350530 0.011591 0.832781 0.063 Uiso 1 1 calc R U . . .
H1C H -0.250919 0.058557 0.804799 0.063 Uiso 1 1 calc R U . . .

loop_
_atom_site_aniso_label
_atom_site_aniso_U_11
_atom_site_aniso_U_22
_atom_site_aniso_U_33
_atom_site_aniso_U_23
_atom_site_aniso_U_13
_atom_site_aniso_U_12
O7 0.0175(10) 0.0254(10) 0.0318(11) 0.0064(8) 0.0111(8) 0.0026(8)
O1 0.0169(10) 0.0294(10) 0.0292(11) -0.0062(8) 0.0103(8) -0.0038(8)
O8 0.0217(10) 0.0204(9) 0.0294(11) 0.0071(8) 0.0122(8) 0.0055(8)
O2 0.0173(10) 0.0312(11) 0.0295(11) -0.0109(8) 0.0101(8) -0.0041(8)
O6 0.0258(11) 0.0286(11) 0.0325(11) -0.0016(9) 0.0129(9) -0.0101(9)
O4 0.0223(10) 0.0296(11) 0.0381(12) 0.0012(9) 0.0129(9) 0.0091(8)
O5 0.0305(12) 0.0391(12) 0.0338(12) -0.0117(10) 0.0161(10) -0.0131(10)
O3 0.0380(13) 0.0393(13) 0.0317(12) 0.0053(10) 0.0119(10) 0.0156(10)
N2 0.0140(11) 0.0213(11) 0.0293(13) 0.0072(9) 0.0098(9) 0.0022(9)
N1 0.0140(11) 0.0227(11) 0.0287(12) -0.0060(9) 0.0106(9) -0.0036(9)
C30 0.0182(13) 0.0189(12) 0.0235(14) -0.0019(10) 0.0094(11) 0.0003(10)
C13 0.0160(13) 0.0181(12) 0.0242(14) 0.0006(10) 0.0078(11) -0.0023(10)
C6 0.0222(14) 0.0161(12) 0.0262(14) -0.0006(10) 0.0072(11) -0.0002(10)
C21 0.0237(14) 0.0157(12) 0.0238(14) -0.0030(10) 0.0069(11) -0.0022(10)
C24 0.0207(14) 0.0191(13) 0.0254(14) -0.0013(11) 0.0076(11) -0.0001(10)
C5 0.0237(14) 0.0150(12) 0.0277(15) 0.0006(10) 0.0108(12) 0.0017(10)
C27 0.0166(13) 0.0194(13) 0.0223(13) -0.0027(10) 0.0085(11) -0.0019(10)
C25 0.0214(14) 0.0170(12) 0.0245(14) 0.0011(10) 0.0067(11) 0.0009(10)
C7 0.0237(14) 0.0134(12) 0.0266(14) 0.0012(10) 0.0096(11) -0.0005(10)
C3 0.0214(14) 0.0198(13) 0.0291(15) 0.0011(11) 0.0130(12) 0.0000(11)
C23 0.0234(14) 0.0191(13) 0.0263(14) -0.0007(11) 0.0090(12) 0.0011(11)
C10 0.0182(13) 0.0169(12) 0.0291(15) 0.0057(11) 0.0087(11) 0.0008(10)
C4 0.0200(14) 0.0167(12) 0.0292(15) -0.0014(11) 0.0098(11) -0.0010(10)
C26 0.0208(14) 0.0171(12) 0.0256(14) -0.0001(10) 0.0061(11) -0.0019(10)
C9 0.0178(13) 0.0190(12) 0.0237(14) 0.0002(10) 0.0058(11) 0.0009(10)
C8 0.0212(14) 0.0166(13) 0.0274(15) -0.0006(10) 0.0089(11) -0.0016(10)
C22 0.0215(14) 0.0178(13) 0.0264(14) -0.0048(11) 0.0070(11) -0.0017(10)
C28 0.0209(14) 0.0204(13) 0.0266(15) -0.0014(11) 0.0054(11) 0.0020(11)
C20 0.0178(14) 0.0194(13) 0.0280(15) -0.0075(11) 0.0067(11) -0.0005(11)
C11 0.0233(14) 0.0226(14) 0.0288(15) 0.0020(11) 0.0049(12) -0.0022(11)
C14 0.0220(14) 0.0196(13) 0.0310(15) 0.0086(11) 0.0080(12) 0.0053(11)
C31 0.0222(14) 0.0253(14) 0.0233(14) -0.0084(11) 0.0066(11) -0.0033(11)
C29 0.0255(15) 0.0233(14) 0.0333(16) -0.0065(12) 0.0104(13) -0.0048(12)
C12 0.0220(15) 0.0230(14) 0.0357(17) 0.0069(12) 0.0093(12) 0.0053(11)
C16 0.0281(16) 0.0188(14) 0.0465(19) 0.0037(13) 0.0136(14) 0.0018(12)
C32 0.0284(16) 0.0332(16) 0.0262(15) -0.0034(12) 0.0059(13) 0.0011(13)
C34 0.0327(17) 0.0369(17) 0.0304(16) -0.0099(13) 0.0138(13) -0.0011(14)
C33 0.0432(19) 0.0226(15) 0.0412(19) -0.0041(13) 0.0155(15) -0.0066(14)
C17 0.0293(17) 0.0340(17) 0.0329(17) 0.0068(13) -0.0016(13) -0.0033(13)
C2 0.0291(17) 0.0339(17) 0.0406(18) 0.0001(14) 0.0143(14) -0.0127(13)
C15 0.044(2) 0.0368(18) 0.0381(18) 0.0152(14) 0.0206(16) 0.0094(15)
C18 0.043(2) 0.0403(19) 0.044(2) -0.0031(15) 0.0089(16) 0.0231(16)
C19 0.0229(16) 0.0407(18) 0.050(2) 0.0056(15) 0.0124(15) 0.0139(14)
C1 0.0259(17) 0.049(2) 0.053(2) -0.0027(17) 0.0119(16) -0.0094(15)

loop_
_atom_type_symbol
_atom_type_description
_atom_type_scat_dispersion_real
_atom_type_scat_dispersion_imag
_atom_type_scat_source
C C 0.0033 0.0016 'International Tables Vol C Tables 4.2.6.8 and 6.1.1.4'
H H 0.0000 0.0000 'International Tables Vol C Tables 4.2.6.8 and 6.1.1.4'
N N 0.0061 0.0033 'International Tables Vol C Tables 4.2.6.8 and 6.1.1.4'
O O 0.0106 0.0060 'International Tables Vol C Tables 4.2.6.8 and 6.1.1.4'

loop_
_geom_angle_atom_site_label_1
_geom_angle_atom_site_label_2
_geom_angle_atom_site_label_3
_geom_angle
_geom_angle_site_symmetry_1
_geom_angle_site_symmetry_3
_geom_angle_publ_flag
C13 O8 C14 119.7(2) . . ?
C30 O2 C31 119.8(2) . . ?
C3 O6 C2 115.5(2) . . ?
C20 O4 C19 115.6(2) . . ?
C13 N2 C10 122.1(2) . . ?
C13 N2 H2 118.9 . . ?
C10 N2 H2 118.9 . . ?
C30 N1 C27 122.2(2) . . ?
C30 N1 H1 118.9 . . ?
C27 N1 H1 118.9 . . ?
O1 C30 N1 124.9(2) . . ?
O1 C30 O2 125.2(2) . . ?
N1 C30 O2 109.9(2) . . ?
O7 C13 N2 125.2(2) . . ?
O7 C13 O8 125.4(2) . . ?
N2 C13 O8 109.4(2) . . ?
C7 C6 C5 122.1(3) . . ?
C7 C6 H6 119.0 . . ?
C5 C6 H6 119.0 . . ?
C22 C21 C20 120.3(3) . . ?
C22 C21 H21 119.9 . . ?
C20 C21 H21 119.9 . . ?
C23 C24 C22 122.1(3) . . ?
C23 C24 H24 119.0 . . ?
C22 C24 H24 119.0 . . ?
C4 C5 C6 126.6(3) . . ?
C4 C5 H5 116.7 . . ?
C6 C5 H5 116.7 . . ?
N1 C27 C26 109.3(2) . . ?
N1 C27 C29 105.4(2) . . ?
C26 C27 C29 108.0(2) . . ?
N1 C27 C28 110.2(2) . . ?
C26 C27 C28 113.4(2) . . ?
C29 C27 C28 110.2(2) . . ?
C26 C25 C23 122.2(3) . . ?
C26 C25 H25 118.9 . . ?
C23 C25 H25 118.9 . . ?
C6 C7 C8 124.8(3) . . ?
C6 C7 H7 117.6 . . ?
C8 C7 H7 117.6 . . ?
O5 C3 O6 123.7(3) . . ?
O5 C3 C4 124.4(2) . . ?
O6 C3 C4 111.9(2) . . ?
C24 C23 C25 125.7(3) . . ?
C24 C23 H23 117.1 . . ?
C25 C23 H23 117.1 . . ?
N2 C10 C9 108.6(2) . . ?
N2 C10 C12 106.3(2) . . ?
C9 C10 C12 107.9(2) . . ?
N2 C10 C11 110.2(2) . . ?
C9 C10 C11 113.4(2) . . ?
C12 C10 C11 110.2(2) . . ?
C5 C4 C3 120.5(3) . . ?
C5 C4 H4 119.8 . . ?
C3 C4 H4 119.8 . . ?
C25 C26 C27 127.2(3) . . ?
C25 C26 H26 116.4 . . ?
C27 C26 H26 116.4 . . ?
C8 C9 C10 127.8(3) . . ?
C8 C9 H9 116.1 . . ?
C10 C9 H9 116.1 . . ?
C9 C8 C7 122.3(3) . . ?
C9 C8 H8 118.8 . . ?
C7 C8 H8 118.8 . . ?
C21 C22 C24 126.1(3) . . ?
C21 C22 H22 116.9 . . ?
C24 C22 H22 116.9 . . ?
C27 C28 H28A 109.5 . . ?
C27 C28 H28B 109.5 . . ?
H28A C28 H28B 109.5 . . ?
C27 C28 H28C 109.5 . . ?
H28A C28 H28C 109.5 . . ?
H28B C28 H28C 109.5 . . ?
O3 C20 O4 123.4(3) . . ?
O3 C20 C21 125.3(3) . . ?
O4 C20 C21 111.3(2) . . ?
C10 C11 H11A 109.5 . . ?
C10 C11 H11B 109.5 . . ?
H11A C11 H11B 109.5 . . ?
C10 C11 H11C 109.5 . . ?
H11A C11 H11C 109.5 . . ?
H11B C11 H11C 109.5 . . ?
O8 C14 C17 111.1(2) . . ?
O8 C14 C15 102.0(2) . . ?
C17 C14 C15 110.3(3) . . ?
O8 C14 C16 109.1(2) . . ?
C17 C14 C16 113.0(2) . . ?
C15 C14 C16 110.7(2) . . ?
O2 C31 C32 110.1(2) . . ?
O2 C31 C34 102.0(2) . . ?
C32 C31 C34 111.0(2) . . ?
O2 C31 C33 110.7(2) . . ?
C32 C31 C33 112.7(3) . . ?
C34 C31 C33 109.8(2) . . ?
C27 C29 H29A 109.5 . . ?
C27 C29 H29B 109.5 . . ?
H29A C29 H29B 109.5 . . ?
C27 C29 H29C 109.5 . . ?
H29A C29 H29C 109.5 . . ?
H29B C29 H29C 109.5 . . ?
C10 C12 H12A 109.5 . . ?
C10 C12 H12B 109.5 . . ?
H12A C12 H12B 109.5 . . ?
C10 C12 H12C 109.5 . . ?
H12A C12 H12C 109.5 . . ?
H12B C12 H12C 109.5 . . ?
C14 C16 H16A 109.5 . . ?
C14 C16 H16B 109.5 . . ?
H16A C16 H16B 109.5 . . ?
C14 C16 H16C 109.5 . . ?
H16A C16 H16C 109.5 . . ?
H16B C16 H16C 109.5 . . ?
C31 C32 H32A 109.5 . . ?
C31 C32 H32B 109.5 . . ?
H32A C32 H32B 109.5 . . ?
C31 C32 H32C 109.5 . . ?
H32A C32 H32C 109.5 . . ?
H32B C32 H32C 109.5 . . ?
C31 C34 H34A 109.5 . . ?
C31 C34 H34B 109.5 . . ?
H34A C34 H34B 109.5 . . ?
C31 C34 H34C 109.5 . . ?
H34A C34 H34C 109.5 . . ?
H34B C34 H34C 109.5 . . ?
C31 C33 H33A 109.5 . . ?
C31 C33 H33B 109.5 . . ?
H33A C33 H33B 109.5 . . ?
C31 C33 H33C 109.5 . . ?
H33A C33 H33C 109.5 . . ?
H33B C33 H33C 109.5 . . ?
C14 C17 H17A 109.5 . . ?
C14 C17 H17B 109.5 . . ?
H17A C17 H17B 109.5 . . ?
C14 C17 H17C 109.5 . . ?
H17A C17 H17C 109.5 . . ?
H17B C17 H17C 109.5 . . ?
O6 C2 C1 111.2(3) . . ?
O6 C2 H2A 109.4 . . ?
C1 C2 H2A 109.4 . . ?
O6 C2 H2B 109.4 . . ?
C1 C2 H2B 109.4 . . ?
H2A C2 H2B 108.0 . . ?
C14 C15 H15A 109.5 . . ?
C14 C15 H15B 109.5 . . ?
H15A C15 H15B 109.5 . . ?
C14 C15 H15C 109.5 . . ?
H15A C15 H15C 109.5 . . ?
H15B C15 H15C 109.5 . . ?
C19 C18 H18A 109.5 . . ?
C19 C18 H18B 109.5 . . ?
H18A C18 H18B 109.5 . . ?
C19 C18 H18C 109.5 . . ?
H18A C18 H18C 109.5 . . ?
H18B C18 H18C 109.5 . . ?
O4 C19 C18 111.3(3) . . ?
O4 C19 H19A 109.4 . . ?
C18 C19 H19A 109.4 . . ?
O4 C19 H19B 109.4 . . ?
C18 C19 H19B 109.4 . . ?
H19A C19 H19B 108.0 . . ?
C2 C1 H1A 109.5 . . ?
C2 C1 H1B 109.5 . . ?
H1A C1 H1B 109.5 . . ?
C2 C1 H1C 109.5 . . ?
H1A C1 H1C 109.5 . . ?
H1B C1 H1C 109.5 . . ?

loop_
_geom_bond_atom_site_label_1
_geom_bond_atom_site_label_2
_geom_bond_distance
_geom_bond_site_symmetry_2
_geom_bond_publ_flag
O7 C13 1.215(3) . ?
O1 C30 1.220(3) . ?
O8 C13 1.351(3) . ?
O8 C14 1.463(3) . ?
O2 C30 1.352(3) . ?
O2 C31 1.459(3) . ?
O6 C3 1.341(3) . ?
O6 C2 1.449(3) . ?
O4 C20 1.348(3) . ?
O4 C19 1.448(3) . ?
O5 C3 1.205(3) . ?
O3 C20 1.202(3) . ?
N2 C13 1.340(3) . ?
N2 C10 1.471(3) . ?
N2 H2 0.8600 . ?
N1 C30 1.342(3) . ?
N1 C27 1.477(3) . ?
N1 H1 0.8600 . ?
C6 C7 1.344(4) . ?
C6 C5 1.437(4) . ?
C6 H6 0.9300 . ?
C21 C22 1.341(4) . ?
C21 C20 1.466(4) . ?
C21 H21 0.9300 . ?
C24 C23 1.338(4) . ?
C24 C22 1.439(4) . ?
C24 H24 0.9300 . ?
C5 C4 1.335(4) . ?
C5 H5 0.9300 . ?
C27 C26 1.507(4) . ?
C27 C29 1.532(4) . ?
C27 C28 1.520(4) . ?
C25 C26 1.338(4) . ?
C25 C23 1.442(4) . ?
C25 H25 0.9300 . ?
C7 C8 1.445(4) . ?
C7 H7 0.9300 . ?
C3 C4 1.462(4) . ?
C23 H23 0.9300 . ?
C10 C9 1.501(4) . ?
C10 C12 1.529(4) . ?
C10 C11 1.528(4) . ?
C4 H4 0.9300 . ?
C26 H26 0.9300 . ?
C9 C8 1.332(4) . ?
C9 H9 0.9300 . ?
C8 H8 0.9300 . ?
C22 H22 0.9300 . ?
C28 H28A 0.9600 . ?
C28 H28B 0.9600 . ?
C28 H28C 0.9600 . ?
C11 H11A 0.9600 . ?
C11 H11B 0.9600 . ?
C11 H11C 0.9600 . ?
C14 C17 1.515(4) . ?
C14 C15 1.524(4) . ?
C14 C16 1.522(4) . ?
C31 C32 1.517(4) . ?
C31 C34 1.523(4) . ?
C31 C33 1.523(4) . ?
C29 H29A 0.9600 . ?
C29 H29B 0.9600 . ?
C29 H29C 0.9600 . ?
C12 H12A 0.9600 . ?
C12 H12B 0.9600 . ?
C12 H12C 0.9600 . ?
C16 H16A 0.9600 . ?
C16 H16B 0.9600 . ?
C16 H16C 0.9600 . ?
C32 H32A 0.9600 . ?
C32 H32B 0.9600 . ?
C32 H32C 0.9600 . ?
C34 H34A 0.9600 . ?
C34 H34B 0.9600 . ?
C34 H34C 0.9600 . ?
C33 H33A 0.9600 . ?
C33 H33B 0.9600 . ?
C33 H33C 0.9600 . ?
C17 H17A 0.9600 . ?
C17 H17B 0.9600 . ?
C17 H17C 0.9600 . ?
C2 C1 1.485(5) . ?
C2 H2A 0.9700 . ?
C2 H2B 0.9700 . ?
C15 H15A 0.9600 . ?
C15 H15B 0.9600 . ?
C15 H15C 0.9600 . ?
C18 C19 1.503(5) . ?
C18 H18A 0.9600 . ?
C18 H18B 0.9600 . ?
C18 H18C 0.9600 . ?
C19 H19A 0.9700 . ?
C19 H19B 0.9700 . ?
C1 H1A 0.9600 . ?
C1 H1B 0.9600 . ?
C1 H1C 0.9600 . ?
